data_2015313
loop_
_publ_author_name
'Courtney, Brandy H.'
'Juma, Booker W. O.'
'Watkins, Steven F.'
'Fronczek, Frank R.'
'Stanley, George G.'

_publ_section_title
;
 Symmetric hydrogen bonding in dimethylammonium hydrogen
 diphenyldiphosphonate
;
_journal_coeditor_code HJ1093
_journal_issue 5
_journal_name_full 'Acta Crystallographica Section C'
_journal_page_first o268
_journal_page_last o270
_journal_paper_doi 10.1107/S0108270106009528
_journal_volume 62
_journal_year 2006
_chemical_formula_iupac 'C2 H8 N +, C12 H11 O5 P2 -'
_chemical_formula_moiety 'C2 H8 N +, C12 H11 O5 P2 -'
_chemical_formula_sum 'C28 H38 N2 O10 P4'
_chemical_formula_weight 343.24
_chemical_name_systematic
;
dimethylammonium hydrogen diphenyldiphosphonate
;
_space_group_IT_number 110
_symmetry_cell_setting tetragonal
_symmetry_space_group_name_Hall 'I 4bw -2c'
_symmetry_space_group_name_H-M 'I 41 c d'
_atom_sites_solution_hydrogens geom
_atom_sites_solution_primary direct
_atom_sites_solution_secondary difmap
_audit_creation_method SHELXL-97
_cell_angle_alpha 90
_cell_angle_beta 90
_cell_angle_gamma 90
_cell_formula_units_Z 16
_cell_length_a 13.110(3)
_cell_length_b 13.110(3)
_cell_length_c 38.751(8)
_cell_measurement_reflns_used 5490
_cell_measurement_temperature 102
_cell_measurement_theta_max 32.5
_cell_measurement_theta_min 2.5
_cell_volume 6660(3)
_computing_cell_refinement 'HKL Scalepack (Otwinowski & Minor 1997)'
_computing_data_collection 'COLLECT (Nonius, 2000)'
_computing_data_reduction 'HKL Denzo (Otwinowski & Minor 1997) and Scalepack'
_computing_molecular_graphics 'ORTEP-3 for Windows (Farrugia, 1997)'
_computing_publication_material SHELXL97
_computing_structure_refinement 'SHELXL97 (Sheldrick, 1997)'
_computing_structure_solution 'SIR97 (Altomare <i>et al.</i>,  1999)'
_diffrn_ambient_temperature 102
_diffrn_measured_fraction_theta_full 0.998
_diffrn_measured_fraction_theta_max 0.998
_diffrn_measurement_device 'Nonius KappaCCD (with Oxford Cryostream)'
_diffrn_measurement_method ' \w scans with \k offsets'
_diffrn_radiation_monochromator graphite
_diffrn_radiation_source 'fine-focus sealed tube'
_diffrn_radiation_type MoK\a
_diffrn_radiation_wavelength 0.71073
_diffrn_reflns_av_R_equivalents 0.052
_diffrn_reflns_av_sigmaI/netI 0.0631
_diffrn_reflns_limit_h_max 19
_diffrn_reflns_limit_h_min -19
_diffrn_reflns_limit_k_max 14
_diffrn_reflns_limit_k_min -14
_diffrn_reflns_limit_l_max 56
_diffrn_reflns_limit_l_min -57
_diffrn_reflns_number 33359
_diffrn_reflns_theta_full 32.6
_diffrn_reflns_theta_max 32.6
_diffrn_reflns_theta_min 3.1
_diffrn_standards_decay_% <2
_diffrn_standards_number 0
_exptl_absorpt_coefficient_mu 0.282
_exptl_absorpt_correction_T_max 0.951
_exptl_absorpt_correction_T_min 0.887
_exptl_absorpt_correction_type multi-scan
_exptl_absorpt_process_details 'HKL Scalepack (Otwinowski & Minor 1997)'
_exptl_crystal_colour colorless
_exptl_crystal_density_diffrn 1.369
_exptl_crystal_density_method 'not measured'
_exptl_crystal_description fragment
_exptl_crystal_F_000 2880
_exptl_crystal_size_max 0.33
_exptl_crystal_size_mid 0.30
_exptl_crystal_size_min 0.18
_refine_diff_density_max 0.33
_refine_diff_density_min -0.31
_refine_ls_abs_structure_details 'Flack (1983), 2590 Friedel pairs'
_refine_ls_abs_structure_Flack 0.21(8)
_refine_ls_extinction_method none
_refine_ls_goodness_of_fit_ref 1.021
_refine_ls_hydrogen_treatment mixed
_refine_ls_matrix_type full
_refine_ls_number_parameters 212
_refine_ls_number_reflns 5654
_refine_ls_number_restraints 1
_refine_ls_restrained_S_all 1.021
_refine_ls_R_factor_all 0.074
_refine_ls_R_factor_gt 0.043
_refine_ls_shift/su_max 0.001
_refine_ls_shift/su_mean 0.000
_refine_ls_structure_factor_coef Fsqd
_refine_ls_weighting_details 'calc w=1/[\s^2^(Fo^2^)+(0.0434P)^2^+1.9071P] where P=(Fo^2^+2Fc^2^)/3'
_refine_ls_weighting_scheme calc
_refine_ls_wR_factor_gt 0.086
_refine_ls_wR_factor_ref 0.095
_reflns_number_gt 4268
_reflns_number_total 5654
_reflns_threshold_expression I>2\s(I)
_cod_data_source_file hj1093.cif
_cod_data_source_block I
_cod_depositor_comments
;
The following automatic conversions were performed:
'_symmetry_cell_setting' value 'Tetragonal' changed to 'tetragonal'
according to '/home/saulius/struct/CIF-dictionaries/cif_core.dic'
dictionary named 'cif_core.dic' version 2.4.1 from 2010-06-29.

Automatic conversion script
Id: cif_fix_enum 1527 2010-12-29 10:47:43Z saulius 

The following automatic conversions were performed:

'_symmetry_cell_setting' value 'Tetragonal' changed to 'tetragonal'
according to /home/saulius/struct/CIF-dictionaries/cif_core.dic
dictionary named 'cif_core.dic' version 2.4.1 from 2010-06-29.

Automatic conversion script
Id: cif_fix_values 1715 2011-07-08 13:25:40Z adriana 
;
_cod_original_sg_symbol_H-M 'I 41 c d      '
_cod_database_code 2015313
_cod_database_fobs_code 2015313

loop_
_symmetry_equiv_pos_as_xyz
'x, y, z'
'-x, -y, z'
'-y, x+1/2, z+1/4'
'y, -x+1/2, z+1/4'
'-x, y, z+1/2'
'x, -y, z+1/2'
'y+1/2, x, z+1/4'
'-y+1/2, -x, z+1/4'
'x+1/2, y+1/2, z+1/2'
'-x+1/2, -y+1/2, z+1/2'
'-y+1/2, x+1, z+3/4'
'y+1/2, -x+1, z+3/4'
'-x+1/2, y+1/2, z+1'
'x+1/2, -y+1/2, z+1'
'y+1, x+1/2, z+3/4'
'-y+1, -x+1/2, z+3/4'

loop_
_atom_site_type_symbol
_atom_site_label
_atom_site_fract_x
_atom_site_fract_y
_atom_site_fract_z
_atom_site_U_iso_or_equiv
_atom_site_adp_type
_atom_site_calc_flag
_atom_site_refinement_flags
_atom_site_occupancy
P P1 0.52537(4) 0.67758(4) 0.249946(11) 0.01640(11) Uani d . 1
P P2 0.45614(4) 0.67403(4) 0.320250(11) 0.01822(11) Uani d . 1
O O1 0.48821(11) 0.73281(9) 0.28514(4) 0.0209(3) Uani d . 1
O O2 0.63740(11) 0.66309(11) 0.24934(4) 0.0221(3) Uani d . 1
O O3 0.45930(11) 0.58222(11) 0.24646(4) 0.0214(3) Uani d . 1
H H3O 0.5000 0.5000 0.2462(13) 0.052(12) Uiso d . 1
O O4 0.34640(11) 0.64784(11) 0.32035(4) 0.0238(3) Uani d . 1
O O5 0.53197(11) 0.58649(11) 0.32417(4) 0.0225(3) Uani d . 1
H H5O 0.5000 0.5000 0.3225(14) 0.063(13) Uiso d . 1
C C1 0.48281(16) 0.76549(16) 0.21795(5) 0.0173(4) Uani d . 1
C C2 0.54905(17) 0.79951(17) 0.19240(5) 0.0268(5) Uani d . 1
H H2 0.6197 0.7838 0.1936 0.032 Uiso calc R 1
C C3 0.5109(2) 0.85702(19) 0.16494(6) 0.0360(6) Uani d . 1
H H3 0.5556 0.8797 0.1472 0.043 Uiso calc R 1
C C4 0.4086(2) 0.8810(2) 0.16339(6) 0.0391(6) Uani d . 1
H H4 0.3830 0.9190 0.1444 0.047 Uiso calc R 1
C C5 0.3431(2) 0.85021(19) 0.18920(6) 0.0335(5) Uani d . 1
H H5 0.2732 0.8691 0.1884 0.040 Uiso calc R 1
C C6 0.37934(16) 0.79167(17) 0.21639(5) 0.0240(4) Uani d . 1
H H6 0.3340 0.7693 0.2339 0.029 Uiso calc R 1
C C7 0.48755(17) 0.76661(15) 0.35222(5) 0.0207(4) Uani d . 1
C C8 0.41877(17) 0.78648(17) 0.37900(5) 0.0247(4) Uani d . 1
H H8 0.3519 0.7586 0.3783 0.030 Uiso calc R 1
C C9 0.4485(2) 0.84715(18) 0.40669(6) 0.0321(6) Uani d . 1
H H9 0.4022 0.8604 0.4250 0.039 Uiso calc R 1
C C10 0.5459(2) 0.88815(18) 0.40747(6) 0.0323(6) Uani d . 1
H H10 0.5668 0.9280 0.4267 0.039 Uiso calc R 1
C C11 0.6129(2) 0.87149(17) 0.38045(6) 0.0307(5) Uani d . 1
H H11 0.6785 0.9023 0.3808 0.037 Uiso calc R 1
C C12 0.58478(18) 0.81019(16) 0.35295(5) 0.0247(5) Uani d . 1
H H12 0.6314 0.7978 0.3347 0.030 Uiso calc R 1
N N1A 0.74007(13) 0.50925(16) 0.28364(6) 0.0242(3) Uani d . 1
H H1N 0.701(2) 0.554(2) 0.2727(7) 0.029 Uiso d . 1
H H2N 0.702(2) 0.465(2) 0.2948(6) 0.029 Uiso d . 1
C C1A 0.8031(2) 0.4524(2) 0.25843(6) 0.0375(6) Uani d . 1
H H1A1 0.8415 0.3990 0.2704 0.056 Uiso calc R 1
H H1A2 0.8507 0.4994 0.2472 0.056 Uiso calc R 1
H H1A3 0.7587 0.4212 0.2410 0.056 Uiso calc R 1
C C2A 0.7989(2) 0.5673(2) 0.30947(7) 0.0391(6) Uani d . 1
H H2A1 0.8406 0.6188 0.2978 0.059 Uiso calc R 1
H H2A2 0.8433 0.5206 0.3223 0.059 Uiso calc R 1
H H2A3 0.7518 0.6010 0.3255 0.059 Uiso calc R 1

loop_
_atom_site_aniso_label
_atom_site_aniso_U_11
_atom_site_aniso_U_22
_atom_site_aniso_U_33
_atom_site_aniso_U_12
_atom_site_aniso_U_13
_atom_site_aniso_U_23
P1 0.0185(3) 0.0146(3) 0.0161(2) 0.00160(18) -0.0011(2) -0.00010(19)
P2 0.0237(3) 0.0143(3) 0.0166(2) 0.00020(19) -0.00092(19) 0.00039(19)
O1 0.0323(8) 0.0144(6) 0.0161(5) 0.0019(6) 0.0015(6) 0.0007(6)
O2 0.0181(7) 0.0233(8) 0.0251(7) 0.0017(6) -0.0029(6) 0.0045(6)
O3 0.0214(8) 0.0143(8) 0.0285(8) 0.0004(5) -0.0008(6) -0.0015(6)
O4 0.0243(8) 0.0206(8) 0.0265(7) -0.0007(6) -0.0002(6) -0.0047(6)
O5 0.0258(8) 0.0141(7) 0.0277(8) -0.0001(5) -0.0028(6) 0.0020(6)
C1 0.0215(11) 0.0139(10) 0.0164(9) 0.0021(7) -0.0032(7) -0.0015(7)
C2 0.0270(12) 0.0252(13) 0.0281(11) 0.0054(9) 0.0033(9) 0.0036(8)
C3 0.0518(18) 0.0322(14) 0.0241(11) 0.0062(11) 0.0055(10) 0.0107(10)
C4 0.0552(19) 0.0296(14) 0.0324(13) 0.0069(12) -0.0143(11) 0.0097(10)
C5 0.0329(14) 0.0292(13) 0.0386(12) 0.0073(9) -0.0160(10) -0.0020(10)
C6 0.0207(11) 0.0209(11) 0.0304(11) 0.0003(8) -0.0029(8) -0.0015(8)
C7 0.0284(12) 0.0152(10) 0.0185(9) 0.0022(8) -0.0043(8) 0.0015(7)
C8 0.0298(12) 0.0200(11) 0.0242(10) 0.0040(8) -0.0028(8) -0.0009(8)
C9 0.0486(16) 0.0264(13) 0.0214(10) 0.0145(11) -0.0024(9) -0.0026(9)
C10 0.0510(17) 0.0194(12) 0.0266(11) 0.0077(10) -0.0163(10) -0.0051(9)
C11 0.0389(14) 0.0191(12) 0.0342(12) -0.0030(9) -0.0152(10) 0.0039(9)
C12 0.0339(13) 0.0194(11) 0.0208(9) -0.0012(8) -0.0045(8) 0.0049(8)
N1A 0.0206(9) 0.0191(10) 0.0328(8) -0.0015(7) -0.0039(9) 0.0075(7)
C1A 0.0374(15) 0.0314(15) 0.0437(14) 0.0055(11) 0.0083(11) 0.0069(10)
C2A 0.0406(16) 0.0328(15) 0.0439(13) -0.0097(11) -0.0187(11) 0.0087(11)

loop_
_atom_type_symbol
_atom_type_description
_atom_type_scat_dispersion_real
_atom_type_scat_dispersion_imag
_atom_type_scat_source
C C 0.0033 0.0016 'International Tables Vol C Tables 4.2.6.8 and 6.1.1.4'
H H 0.0000 0.0000 'International Tables Vol C Tables 4.2.6.8 and 6.1.1.4'
N N 0.0061 0.0033 'International Tables Vol C Tables 4.2.6.8 and 6.1.1.4'
O O 0.0106 0.0060 'International Tables Vol C Tables 4.2.6.8 and 6.1.1.4'
P P 0.1023 0.0942 'International Tables Vol C Tables 4.2.6.8 and 6.1.1.4'

loop_
_geom_angle_atom_site_label_1
_geom_angle_atom_site_label_2
_geom_angle_atom_site_label_3
_geom_angle
_geom_angle_publ_flag
O2 P1 O3 117.14(8) ?
O2 P1 O1 111.66(9) ?
O3 P1 O1 105.66(8) ?
O2 P1 C1 112.48(9) ?
O3 P1 C1 106.88(9) ?
O1 P1 C1 101.69(8) ?
O4 P2 O5 117.31(8) ?
O4 P2 O1 111.43(9) ?
O5 P2 O1 105.81(8) ?
O4 P2 C7 112.39(10) ?
O5 P2 C7 107.00(9) ?
O1 P2 C7 101.54(9) ?
P1 O1 P2 124.96(8) y
H3O O3 P1 118.9(3) ?
H5O O5 P2 118.3(4) ?
P2 O5 H5O 118.3(4) ?
C2 C1 C6 119.71(19) ?
C2 C1 P1 120.48(16) ?
C6 C1 P1 119.45(15) ?
C1 C2 C3 119.5(2) ?
C1 C2 H2 120.3 ?
C3 C2 H2 120.3 ?
C4 C3 C2 120.3(2) ?
C4 C3 H3 119.8 ?
C2 C3 H3 119.8 ?
C5 C4 C3 120.5(2) ?
C5 C4 H4 119.8 ?
C3 C4 H4 119.8 ?
C4 C5 C6 120.0(2) ?
C4 C5 H5 120.0 ?
C6 C5 H5 120.0 ?
C5 C6 C1 120.0(2) ?
C5 C6 H6 120.0 ?
C1 C6 H6 120.0 ?
C12 C7 C8 119.8(2) ?
C12 C7 P2 120.22(17) ?
C8 C7 P2 119.56(17) ?
C9 C8 C7 119.8(2) ?
C9 C8 H8 120.1 ?
C7 C8 H8 120.1 ?
C10 C9 C8 119.8(2) ?
C10 C9 H9 120.1 ?
C8 C9 H9 120.1 ?
C11 C10 C9 120.5(2) ?
C11 C10 H10 119.8 ?
C9 C10 H10 119.8 ?
C10 C11 C12 120.3(2) ?
C10 C11 H11 119.8 ?
C12 C11 H11 119.8 ?
C11 C12 C7 119.7(2) ?
C11 C12 H12 120.1 ?
C7 C12 H12 120.1 ?
C2A N1A C1A 114.59(19) ?
C2A N1A H1N 106.7(17) ?
C1A N1A H1N 109.9(16) ?
C2A N1A H2N 107.5(16) ?
C1A N1A H2N 107.8(17) ?
H1N N1A H2N 110(2) ?
N1A C1A H1A1 109.5 ?
N1A C1A H1A2 109.5 ?
H1A1 C1A H1A2 109.5 ?
N1A C1A H1A3 109.5 ?
H1A1 C1A H1A3 109.5 ?
H1A2 C1A H1A3 109.5 ?
N1A C2A H2A1 109.5 ?
N1A C2A H2A2 109.5 ?
H2A1 C2A H2A2 109.5 ?
N1A C2A H2A3 109.5 ?
H2A1 C2A H2A3 109.5 ?
H2A2 C2A H2A3 109.5 ?

loop_
_geom_bond_atom_site_label_1
_geom_bond_atom_site_label_2
_geom_bond_distance
_geom_bond_publ_flag
P1 O2 1.4811(15) y
P1 O3 1.5269(16) y
P1 O1 1.6190(16) y
P1 C1 1.782(2) y
P2 O4 1.4791(16) y
P2 O5 1.5260(15) y
P2 O1 1.6193(17) y
P2 C7 1.782(2) y
O3 H3O 1.2028(15) ?
O5 H5O 1.211(3) ?
C1 C2 1.390(3) ?
C1 C6 1.401(3) ?
C2 C3 1.397(3) ?
C2 H2 0.9500 ?
C3 C4 1.379(4) ?
C3 H3 0.9500 ?
C4 C5 1.378(4) ?
C4 H4 0.9500 ?
C5 C6 1.387(3) ?
C5 H5 0.9500 ?
C6 H6 0.9500 ?
C7 C12 1.397(3) ?
C7 C8 1.399(3) ?
C8 C9 1.391(3) ?
C8 H8 0.9500 ?
C9 C10 1.385(4) ?
C9 H9 0.9500 ?
C10 C11 1.384(4) ?
C10 H10 0.9500 ?
C11 C12 1.385(3) ?
C11 H11 0.9500 ?
C12 H12 0.9500 ?
N1A C2A 1.475(3) y
N1A C1A 1.481(3) y
N1A H1N 0.89(3) ?
N1A H2N 0.88(3) ?
C1A H1A1 0.9800 ?
C1A H1A2 0.9800 ?
C1A H1A3 0.9800 ?
C2A H2A1 0.9800 ?
C2A H2A2 0.9800 ?
C2A H2A3 0.9800 ?

loop_
_geom_hbond_atom_site_label_D
_geom_hbond_atom_site_label_H
_geom_hbond_atom_site_label_A
_geom_hbond_site_symmetry_A
_geom_hbond_distance_DH
_geom_hbond_distance_HA
_geom_hbond_distance_DA
_geom_hbond_angle_DHA
O3 H3O O3 2_665 1.2028(15) 1.2028(15) 2.406(3) 179(5)
O5 H5O O5 2_665 1.211(3) 1.211(3) 2.418(3) 174(5)
N1A H1N O2 . 0.89(3) 1.89(3) 2.765(2) 170(3)
N1A H2N O4 2_665 0.88(3) 1.89(3) 2.748(3) 165(3)

loop_
_geom_torsion_atom_site_label_1
_geom_torsion_atom_site_label_2
_geom_torsion_atom_site_label_3
_geom_torsion_atom_site_label_4
_geom_torsion
_geom_torsion_publ_flag
O2 P1 O1 P2 -89.86(13) y
O3 P1 O1 P2 38.52(13) y
C1 P1 O1 P2 149.99(12) ?
O4 P2 O1 P1 -88.63(13) y
O5 P2 O1 P1 39.93(13) y
C7 P2 O1 P1 151.52(13) ?
O2 P1 C1 C2 10.3(2) ?
O3 P1 C1 C2 -119.55(18) ?
O1 P1 C1 C2 129.91(17) ?
O2 P1 C1 C6 -176.58(16) ?
O3 P1 C1 C6 53.52(19) ?
O1 P1 C1 C6 -57.02(18) ?
C6 C1 C2 C3 -1.8(3) ?
P1 C1 C2 C3 171.24(18) ?
C1 C2 C3 C4 0.8(4) ?
C2 C3 C4 C5 1.2(4) ?
C3 C4 C5 C6 -2.2(4) ?
C4 C5 C6 C1 1.2(3) ?
C2 C1 C6 C5 0.8(3) ?
P1 C1 C6 C5 -172.32(17) ?
O4 P2 C7 C12 -171.69(16) ?
O5 P2 C7 C12 58.15(18) ?
O1 P2 C7 C12 -52.53(18) ?
O4 P2 C7 C8 15.89(19) ?
O5 P2 C7 C8 -114.26(16) ?
O1 P2 C7 C8 135.06(16) ?
C12 C7 C8 C9 -1.8(3) ?
P2 C7 C8 C9 170.63(17) ?
C7 C8 C9 C10 0.5(3) ?
C8 C9 C10 C11 1.8(3) ?
C9 C10 C11 C12 -2.6(3) ?
C10 C11 C12 C7 1.2(3) ?
C8 C7 C12 C11 1.0(3) ?
P2 C7 C12 C11 -171.42(16) ?
